data_4325255
loop_
_publ_author_name
'Ziyi Chen'
'Daibing Luo'
'Maoping Kang'
'Zhien Lin'

_publ_section_title
;
 New Semiconducting Coordination Polymers from Zinc Sulfide Clusters and
 Chains
;
_journal_name_full 'Inorganic Chemistry'
_journal_page_first 4674
_journal_page_last 4676
_journal_paper_doi 10.1021/ic2004003
_journal_volume 50
_journal_year 2011
_chemical_formula_sum 'C94 H78 N2 S15 Zn8'
_chemical_formula_weight 2239.44
_chemical_name_systematic
; 
 ? 
;
_space_group_IT_number 4
_symmetry_cell_setting monoclinic
_symmetry_space_group_name_Hall 'P 2yb'
_symmetry_space_group_name_H-M 'P 1 21 1'
_atom_sites_solution_hydrogens geom
_atom_sites_solution_primary direct
_atom_sites_solution_secondary difmap
_audit_creation_method SHELXL-97
_cell_angle_alpha 90.00
_cell_angle_beta 106.709(3)
_cell_angle_gamma 90.00
_cell_formula_units_Z 2
_cell_length_a 13.3740(4)
_cell_length_b 25.7135(6)
_cell_length_c 14.7678(5)
_cell_measurement_reflns_used 7294
_cell_measurement_temperature 293(2)
_cell_measurement_theta_max 29.2662
_cell_measurement_theta_min 2.8537
_cell_volume 4864.1(3)
_computing_structure_refinement 'SHELXL-97 (Sheldrick, 1997)'
_computing_structure_solution 'SHELXS-97 (Sheldrick, 1990)'
_diffrn_ambient_temperature 293(2)
_diffrn_measured_fraction_theta_full 0.998
_diffrn_measured_fraction_theta_max 0.998
_diffrn_measurement_device_type 'Xcalibur, Eos'
_diffrn_measurement_method '\w scans'
_diffrn_radiation_monochromator graphite
_diffrn_radiation_source 'fine-focus sealed tube'
_diffrn_radiation_type MoK\a
_diffrn_radiation_wavelength 0.71073
_diffrn_reflns_av_R_equivalents 0.0328
_diffrn_reflns_av_sigmaI/netI 0.1101
_diffrn_reflns_limit_h_max 15
_diffrn_reflns_limit_h_min -15
_diffrn_reflns_limit_k_max 29
_diffrn_reflns_limit_k_min -30
_diffrn_reflns_limit_l_max 17
_diffrn_reflns_limit_l_min -16
_diffrn_reflns_number 20601
_diffrn_reflns_theta_full 25.00
_diffrn_reflns_theta_max 25.00
_diffrn_reflns_theta_min 2.86
_exptl_absorpt_coefficient_mu 2.304
_exptl_absorpt_correction_T_max 1.00000
_exptl_absorpt_correction_T_min 0.85186
_exptl_absorpt_correction_type multi-scan
_exptl_crystal_colour yellow
_exptl_crystal_density_diffrn 1.529
_exptl_crystal_description prism
_exptl_crystal_F_000 2272
_exptl_crystal_size_max 0.14
_exptl_crystal_size_mid 0.12
_exptl_crystal_size_min 0.06
_refine_diff_density_max 0.813
_refine_diff_density_min -0.635
_refine_diff_density_rms 0.122
_refine_ls_abs_structure_details 'Flack H D (1983), Acta Cryst. A39, 876-881'
_refine_ls_abs_structure_Flack -0.01(2)
_refine_ls_extinction_method none
_refine_ls_goodness_of_fit_ref 1.022
_refine_ls_hydrogen_treatment constr
_refine_ls_matrix_type full
_refine_ls_number_parameters 424
_refine_ls_number_reflns 15007
_refine_ls_number_restraints 1
_refine_ls_restrained_S_all 1.022
_refine_ls_R_factor_all 0.1346
_refine_ls_R_factor_gt 0.0794
_refine_ls_shift/su_max 0.239
_refine_ls_shift/su_mean 0.008
_refine_ls_structure_factor_coef Fsqd
_refine_ls_weighting_details 'calc w=1/[\s^2^(Fo^2^)+(0.0974P)^2^+11.1425P] where P=(Fo^2^+2Fc^2^)/3'
_refine_ls_weighting_scheme calc
_refine_ls_wR_factor_gt 0.1787
_refine_ls_wR_factor_ref 0.2107
_reflns_number_gt 9530
_reflns_number_total 15007
_reflns_threshold_expression >2sigma(I)
_cod_data_source_file ic2004003_si_001_1.cif
_cod_data_source_block 1
_cod_original_cell_volume 4864.1(2)
_cod_database_code 4325255

loop_
_symmetry_equiv_pos_as_xyz
'x, y, z'
'-x, y+1/2, -z'

loop_
_atom_site_label
_atom_site_type_symbol
_atom_site_fract_x
_atom_site_fract_y
_atom_site_fract_z
_atom_site_U_iso_or_equiv
_atom_site_adp_type
_atom_site_occupancy
_atom_site_symmetry_multiplicity
_atom_site_calc_flag
_atom_site_refinement_flags
Zn1 Zn 0.34535(10) 0.15813(6) 0.04529(11) 0.0438(4) Uani 1 1 d .
Zn2 Zn 0.27305(11) 0.10102(6) 0.24490(12) 0.0500(4) Uani 1 1 d .
Zn3 Zn 0.36563(12) 0.23331(6) 0.28002(12) 0.0518(4) Uani 1 1 d .
Zn4 Zn 0.30730(12) 0.29763(6) 0.04413(15) 0.0632(6) Uani 1 1 d .
Zn5 Zn 0.61587(13) 0.11713(8) 0.04007(13) 0.0651(5) Uani 1 1 d .
Zn6 Zn 0.55366(11) 0.12332(7) 0.27677(12) 0.0505(4) Uani 1 1 d .
Zn7 Zn 0.65332(13) 0.24755(8) 0.42017(13) 0.0699(6) Uani 1 1 d .
Zn8 Zn 0.57385(11) 0.24720(6) 0.14849(12) 0.0536(5) Uani 1 1 d .
S1 S 0.4550(2) 0.19051(13) 0.1869(2) 0.0374(7) Uani 1 1 d .
S2 S 0.4340(3) 0.09253(14) -0.0059(3) 0.0547(10) Uani 1 1 d .
S3 S 0.3142(3) 0.22971(15) -0.0580(3) 0.0565(10) Uani 1 1 d .
S4 S 0.1971(2) 0.13414(13) 0.0912(3) 0.0467(9) Uani 1 1 d .
S5 S 0.4285(3) 0.05563(14) 0.2571(3) 0.0538(10) Uani 1 1 d .
S6 S 0.3059(2) 0.16535(15) 0.3599(3) 0.0523(9) Uani 1 1 d .
S7 S 0.4843(3) 0.28721(17) 0.3847(3) 0.0645(11) Uani 1 1 d .
S8 S 0.2312(3) 0.27621(14) 0.1655(3) 0.0595(11) Uani 1 1 d .
S9 S 0.4779(3) 0.32569(14) 0.1130(4) 0.0676(13) Uani 1 1 d .
S10 S 0.6133(3) 0.20875(16) 0.0190(3) 0.0610(11) Uani 1 1 d .
S11 S 0.6830(3) 0.10486(17) 0.2062(3) 0.0656(12) Uani 1 1 d .
S12 S 0.6175(3) 0.15578(19) 0.4291(3) 0.0681(12) Uani 1 1 d .
S13 S 0.7126(3) 0.25810(18) 0.2854(3) 0.0670(12) Uani 1 1 d .
S14 S 0.7192(6) 0.0687(3) -0.0222(5) 0.150(3) Uani 1 1 d .
S15 S 0.7622(6) 0.2746(4) 0.5600(5) 0.180(4) Uani 1 1 d .
N1 N 0.2112(10) 0.3550(6) -0.0308(10) 0.074(4) Uiso 1 1 d .
N2 N -0.1615(9) 0.5472(5) -0.2434(8) 0.053(3) Uiso 1 1 d .
C1 C 0.2306(12) 0.4033(6) -0.0128(11) 0.062(4) Uiso 1 1 d .
H1A H 0.2940 0.4127 0.0297 0.074 Uiso 1 1 calc R
C2 C 0.1573(12) 0.4440(7) -0.0562(11) 0.068(4) Uiso 1 1 d .
H2A H 0.1736 0.4786 -0.0406 0.082 Uiso 1 1 calc R
C3 C 0.0664(11) 0.4316(6) -0.1188(10) 0.054(4) Uiso 1 1 d .
C4 C 0.061(2) 0.3812(11) -0.1562(19) 0.138(9) Uiso 1 1 d .
H4A H 0.0069 0.3719 -0.2091 0.165 Uiso 1 1 calc R
C5 C 0.1387(18) 0.3446(11) -0.1123(18) 0.122(8) Uiso 1 1 d .
H5A H 0.1394 0.3125 -0.1408 0.146 Uiso 1 1 calc R
C6 C -0.0608(13) 0.5591(7) -0.2037(12) 0.076(5) Uiso 1 1 d .
H6A H -0.0414 0.5939 -0.2009 0.091 Uiso 1 1 calc R
C7 C 0.0166(12) 0.5221(6) -0.1664(11) 0.061(4) Uiso 1 1 d .
H7A H 0.0858 0.5327 -0.1425 0.074 Uiso 1 1 calc R
C8 C -0.0083(10) 0.4704(5) -0.1645(10) 0.049(3) Uiso 1 1 d .
C9 C -0.1103(11) 0.4581(6) -0.2114(11) 0.061(4) Uiso 1 1 d .
H9A H -0.1304 0.4234 -0.2185 0.074 Uiso 1 1 calc R
C10 C -0.1850(12) 0.4972(6) -0.2490(11) 0.062(4) Uiso 1 1 d .
H10A H -0.2534 0.4874 -0.2789 0.075 Uiso 1 1 calc R
C21 C 0.3814(10) 0.0976(5) -0.1295(8) 0.068(4) Uiso 1 1 d G
C22 C 0.2873(11) 0.0725(6) -0.1710(11) 0.138(9) Uiso 1 1 d G
H22A H 0.2538 0.0544 -0.1337 0.165 Uiso 1 1 calc R
C23 C 0.2432(10) 0.0746(6) -0.2684(11) 0.139(9) Uiso 1 1 d G
H23A H 0.1802 0.0578 -0.2962 0.167 Uiso 1 1 calc R
C24 C 0.2932(14) 0.1018(7) -0.3243(8) 0.137(9) Uiso 1 1 d G
H24A H 0.2637 0.1031 -0.3894 0.165 Uiso 1 1 calc R
C25 C 0.3873(14) 0.1268(7) -0.2827(11) 0.168(11) Uiso 1 1 d G
H25A H 0.4208 0.1450 -0.3201 0.202 Uiso 1 1 calc R
C26 C 0.4314(10) 0.1247(6) -0.1853(11) 0.139(9) Uiso 1 1 d G
H26A H 0.4944 0.1415 -0.1575 0.167 Uiso 1 1 calc R
C31 C 0.1882(9) 0.2204(5) -0.1357(10) 0.059(4) Uiso 1 1 d G
C32 C 0.0970(12) 0.2137(6) -0.1099(10) 0.129(9) Uiso 1 1 d G
H32A H 0.0991 0.2143 -0.0464 0.154 Uiso 1 1 calc R
C33 C 0.0026(9) 0.2061(7) -0.1790(16) 0.160(11) Uiso 1 1 d G
H33A H -0.0585 0.2016 -0.1618 0.192 Uiso 1 1 calc R
C34 C -0.0006(14) 0.2053(9) -0.2739(14) 0.182(13) Uiso 1 1 d G
H34A H -0.0637 0.2002 -0.3201 0.219 Uiso 1 1 calc R
C35 C 0.091(2) 0.2120(11) -0.2997(8) 0.44(4) Uiso 1 1 d G
H35A H 0.0886 0.2114 -0.3632 0.526 Uiso 1 1 calc R
C36 C 0.1851(14) 0.2195(9) -0.2306(12) 0.34(3) Uiso 1 1 d G
H36A H 0.2462 0.2240 -0.2479 0.413 Uiso 1 1 calc R
C41 C 0.1366(7) 0.0804(3) 0.0219(6) 0.047(3) Uiso 1 1 d G
C42 C 0.1869(6) 0.0327(4) 0.0275(7) 0.061(4) Uiso 1 1 d G
H42A H 0.2550 0.0289 0.0661 0.073 Uiso 1 1 calc R
C43 C 0.1354(8) -0.0093(3) -0.0247(8) 0.069(4) Uiso 1 1 d G
H43A H 0.1691 -0.0413 -0.0210 0.082 Uiso 1 1 calc R
C44 C 0.0337(8) -0.0037(4) -0.0824(7) 0.082(5) Uiso 1 1 d G
H44A H -0.0007 -0.0318 -0.1173 0.099 Uiso 1 1 calc R
C45 C -0.0166(6) 0.0440(4) -0.0879(7) 0.084(5) Uiso 1 1 d G
H45A H -0.0847 0.0478 -0.1265 0.101 Uiso 1 1 calc R
C46 C 0.0349(7) 0.0861(3) -0.0358(7) 0.063(4) Uiso 1 1 d G
H46A H 0.0012 0.1180 -0.0395 0.075 Uiso 1 1 calc R
C51 C 0.4532(9) 0.0188(5) 0.3626(8) 0.061(4) Uiso 1 1 d G
C52 C 0.4943(11) -0.0307(6) 0.3607(10) 0.114(7) Uiso 1 1 d G
H52A H 0.5104 -0.0422 0.3068 0.137 Uiso 1 1 calc R
C53 C 0.5115(13) -0.0629(5) 0.4392(13) 0.168(11) Uiso 1 1 d G
H53A H 0.5390 -0.0960 0.4379 0.202 Uiso 1 1 calc R
C54 C 0.4874(14) -0.0456(6) 0.5197(10) 0.186(13) Uiso 1 1 d G
H54A H 0.4989 -0.0672 0.5722 0.224 Uiso 1 1 calc R
C55 C 0.4463(11) 0.0039(7) 0.5216(8) 0.113(7) Uiso 1 1 d G
H55A H 0.4302 0.0154 0.5754 0.136 Uiso 1 1 calc R
C56 C 0.4291(9) 0.0361(5) 0.4430(10) 0.093(6) Uiso 1 1 d G
H56A H 0.4016 0.0692 0.4443 0.112 Uiso 1 1 calc R
C61 C 0.1829(11) 0.1859(6) 0.3754(13) 0.076(5) Uiso 1 1 d G
C62 C 0.0850(14) 0.1875(7) 0.3095(11) 0.188(13) Uiso 1 1 d G
H62A H 0.0756 0.1740 0.2492 0.226 Uiso 1 1 calc R
C63 C 0.0010(10) 0.2092(8) 0.3337(17) 0.138(9) Uiso 1 1 d G
H63A H -0.0646 0.2102 0.2896 0.166 Uiso 1 1 calc R
C64 C 0.0149(17) 0.2294(9) 0.424(2) 0.227(16) Uiso 1 1 d G
H64A H -0.0413 0.2439 0.4400 0.272 Uiso 1 1 calc R
C65 C 0.113(2) 0.2278(11) 0.4897(14) 0.53(6) Uiso 1 1 d G
H65A H 0.1222 0.2413 0.5500 0.634 Uiso 1 1 calc R
C66 C 0.1969(14) 0.2061(10) 0.4656(12) 0.29(2) Uiso 1 1 d G
H66A H 0.2624 0.2051 0.5097 0.346 Uiso 1 1 calc R
C71 C 0.4363(10) 0.2870(5) 0.4849(8) 0.077(5) Uiso 1 1 d G
C72 C 0.3500(10) 0.3178(5) 0.4821(9) 0.107(7) Uiso 1 1 d G
H72A H 0.3162 0.3357 0.4272 0.128 Uiso 1 1 calc R
C73 C 0.3143(10) 0.3217(6) 0.5614(13) 0.163(11) Uiso 1 1 d G
H73A H 0.2565 0.3422 0.5595 0.195 Uiso 1 1 calc R
C74 C 0.3648(14) 0.2948(7) 0.6435(10) 0.139(9) Uiso 1 1 d G
H74A H 0.3409 0.2974 0.6965 0.166 Uiso 1 1 calc R
C75 C 0.4511(13) 0.2641(6) 0.6463(9) 0.149(10) Uiso 1 1 d G
H75A H 0.4849 0.2461 0.7012 0.179 Uiso 1 1 calc R
C76 C 0.4869(10) 0.2601(5) 0.5670(11) 0.117(7) Uiso 1 1 d G
H76A H 0.5446 0.2396 0.5689 0.141 Uiso 1 1 calc R
C81 C 0.2112(11) 0.3354(4) 0.2200(9) 0.068(4) Uiso 1 1 d G
C82 C 0.1206(10) 0.3406(6) 0.2475(11) 0.136(9) Uiso 1 1 d G
H82A H 0.0735 0.3132 0.2387 0.163 Uiso 1 1 calc R
C83 C 0.1006(11) 0.3867(7) 0.2881(12) 0.190(14) Uiso 1 1 d G
H83A H 0.0401 0.3902 0.3065 0.228 Uiso 1 1 calc R
C84 C 0.1712(14) 0.4277(5) 0.3012(11) 0.139(9) Uiso 1 1 d G
H84A H 0.1578 0.4586 0.3284 0.167 Uiso 1 1 calc R
C85 C 0.2617(12) 0.4225(5) 0.2737(11) 0.141(9) Uiso 1 1 d G
H85A H 0.3089 0.4499 0.2824 0.169 Uiso 1 1 calc R
C86 C 0.2817(9) 0.3764(6) 0.2330(10) 0.101(7) Uiso 1 1 d G
H86A H 0.3423 0.3729 0.2146 0.121 Uiso 1 1 calc R
C91 C 0.5165(10) 0.3607(5) 0.0245(9) 0.079(5) Uiso 1 1 d G
C92 C 0.5548(11) 0.4106(6) 0.0490(9) 0.109(7) Uiso 1 1 d G
H92A H 0.5552 0.4245 0.1072 0.131 Uiso 1 1 calc R
C93 C 0.5926(11) 0.4396(5) -0.0135(12) 0.132(9) Uiso 1 1 d G
H93A H 0.6183 0.4730 0.0029 0.159 Uiso 1 1 calc R
C94 C 0.5921(12) 0.4187(7) -0.1005(11) 0.135(9) Uiso 1 1 d G
H94A H 0.6173 0.4381 -0.1423 0.162 Uiso 1 1 calc R
C95 C 0.5537(13) 0.3688(7) -0.1250(9) 0.153(10) Uiso 1 1 d G
H95A H 0.5533 0.3549 -0.1832 0.184 Uiso 1 1 calc R
C96 C 0.5159(11) 0.3398(5) -0.0625(11) 0.118(8) Uiso 1 1 d G
H96A H 0.4902 0.3065 -0.0788 0.142 Uiso 1 1 calc R
C101 C 0.7420(8) 0.2296(6) 0.0259(10) 0.074(5) Uiso 1 1 d G
C102 C 0.8302(11) 0.2038(5) 0.0802(9) 0.100(6) Uiso 1 1 d G
H10B H 0.8231 0.1744 0.1144 0.120 Uiso 1 1 calc R
C103 C 0.9290(9) 0.2220(6) 0.0834(11) 0.117(7) Uiso 1 1 d G
H10C H 0.9880 0.2047 0.1197 0.140 Uiso 1 1 calc R
C104 C 0.9396(10) 0.2660(7) 0.0322(13) 0.152(10) Uiso 1 1 d G
H10D H 1.0058 0.2781 0.0344 0.183 Uiso 1 1 calc R
C105 C 0.8514(15) 0.2918(6) -0.0220(11) 0.179(12) Uiso 1 1 d G
H10E H 0.8585 0.3212 -0.0562 0.214 Uiso 1 1 calc R
C106 C 0.7526(11) 0.2736(6) -0.0252(10) 0.136(9) Uiso 1 1 d G
H10F H 0.6936 0.2909 -0.0615 0.163 Uiso 1 1 calc R
C111 C 0.7128(10) 0.0383(4) 0.2267(9) 0.065(4) Uiso 1 1 d G
C112 C 0.8028(9) 0.0258(6) 0.2979(9) 0.113(7) Uiso 1 1 d G
H11A H 0.8461 0.0520 0.3308 0.136 Uiso 1 1 calc R
C113 C 0.8282(10) -0.0260(7) 0.3199(10) 0.180(13) Uiso 1 1 d G
H11B H 0.8885 -0.0344 0.3675 0.216 Uiso 1 1 calc R
C114 C 0.7635(14) -0.0653(5) 0.2707(12) 0.139(9) Uiso 1 1 d G
H11C H 0.7805 -0.0999 0.2855 0.167 Uiso 1 1 calc R
C115 C 0.6735(12) -0.0527(5) 0.1995(11) 0.140(9) Uiso 1 1 d G
H11D H 0.6302 -0.0789 0.1666 0.168 Uiso 1 1 calc R
C116 C 0.6481(8) -0.0009(6) 0.1775(8) 0.095(6) Uiso 1 1 d G
H11E H 0.5879 0.0075 0.1299 0.114 Uiso 1 1 calc R
C121 C 0.7308(11) 0.1194(6) 0.4758(10) 0.078(5) Uiso 1 1 d G
C122 C 0.8307(15) 0.1404(6) 0.5041(14) 0.25(2) Uiso 1 1 d G
H12A H 0.8406 0.1756 0.4954 0.304 Uiso 1 1 calc R
C123 C 0.9158(10) 0.1087(9) 0.5456(15) 0.34(3) Uiso 1 1 d G
H12B H 0.9827 0.1228 0.5646 0.403 Uiso 1 1 calc R
C124 C 0.9010(12) 0.0561(8) 0.5587(12) 0.144(10) Uiso 1 1 d G
H12C H 0.9580 0.0349 0.5865 0.173 Uiso 1 1 calc R
C125 C 0.8011(15) 0.0351(5) 0.5303(12) 0.155(11) Uiso 1 1 d G
H12D H 0.7912 -0.0002 0.5391 0.186 Uiso 1 1 calc R
C126 C 0.7159(10) 0.0667(6) 0.4888(10) 0.113(7) Uiso 1 1 d G
H12E H 0.6491 0.0526 0.4699 0.136 Uiso 1 1 calc R
C131 C 0.7438(9) 0.3232(4) 0.2678(8) 0.067(4) Uiso 1 1 d G
C132 C 0.8077(9) 0.3325(5) 0.2100(8) 0.097(6) Uiso 1 1 d G
H13A H 0.8317 0.3048 0.1816 0.117 Uiso 1 1 calc R
C133 C 0.8355(9) 0.3831(6) 0.1948(9) 0.110(7) Uiso 1 1 d G
H13B H 0.8782 0.3893 0.1561 0.132 Uiso 1 1 calc R
C134 C 0.7995(11) 0.4245(4) 0.2373(10) 0.122(8) Uiso 1 1 d G
H13C H 0.8181 0.4584 0.2271 0.146 Uiso 1 1 calc R
C135 C 0.7357(10) 0.4152(4) 0.2951(9) 0.102(7) Uiso 1 1 d G
H13D H 0.7116 0.4429 0.3235 0.123 Uiso 1 1 calc R
C136 C 0.7079(8) 0.3646(5) 0.3104(8) 0.081(5) Uiso 1 1 d G
H13E H 0.6652 0.3584 0.3490 0.097 Uiso 1 1 calc R
C141 C 0.7010(12) 0.0934(7) -0.1338(10) 0.093(6) Uiso 1 1 d G
C142 C 0.7365(12) 0.1426(7) -0.1489(13) 0.143(9) Uiso 1 1 d G
H14A H 0.7700 0.1634 -0.0977 0.172 Uiso 1 1 calc R
C143 C 0.7219(15) 0.1606(7) -0.2406(17) 0.173(12) Uiso 1 1 d G
H14B H 0.7456 0.1935 -0.2507 0.207 Uiso 1 1 calc R
C144 C 0.6718(17) 0.1295(10) -0.3171(11) 0.230(17) Uiso 1 1 d G
H14C H 0.6620 0.1415 -0.3784 0.276 Uiso 1 1 calc R
C145 C 0.6363(16) 0.0803(10) -0.3020(12) 0.202(14) Uiso 1 1 d G
H14D H 0.6028 0.0595 -0.3533 0.242 Uiso 1 1 calc R
C146 C 0.6509(14) 0.0623(6) -0.2104(16) 0.199(14) Uiso 1 1 d G
H14E H 0.6272 0.0294 -0.2003 0.239 Uiso 1 1 calc R
C151 C 0.8208(16) 0.3258(7) 0.5477(13) 0.099(6) Uiso 1 1 d G
C152 C 0.9124(18) 0.3259(10) 0.5211(17) 0.28(2) Uiso 1 1 d G
H15A H 0.9426 0.2946 0.5114 0.334 Uiso 1 1 calc R
C153 C 0.9589(16) 0.3728(14) 0.5091(18) 0.32(3) Uiso 1 1 d G
H15B H 1.0202 0.3728 0.4914 0.385 Uiso 1 1 calc R
C154 C 0.914(2) 0.4196(10) 0.5236(17) 0.205(15) Uiso 1 1 d G
H15C H 0.9447 0.4509 0.5156 0.246 Uiso 1 1 calc R
C155 C 0.822(2) 0.4195(7) 0.5502(18) 0.27(2) Uiso 1 1 d G
H15D H 0.7918 0.4508 0.5599 0.323 Uiso 1 1 calc R
C156 C 0.7756(15) 0.3726(10) 0.5622(15) 0.25(2) Uiso 1 1 d G
H15E H 0.7142 0.3726 0.5800 0.302 Uiso 1 1 calc R

loop_
_atom_site_aniso_label
_atom_site_aniso_U_11
_atom_site_aniso_U_22
_atom_site_aniso_U_33
_atom_site_aniso_U_23
_atom_site_aniso_U_13
_atom_site_aniso_U_12
Zn1 0.0362(7) 0.0395(9) 0.0506(10) -0.0004(8) 0.0043(7) 0.0050(7)
Zn2 0.0421(8) 0.0363(9) 0.0630(11) -0.0031(8) 0.0016(7) -0.0061(7)
Zn3 0.0417(9) 0.0435(10) 0.0694(11) -0.0159(9) 0.0149(8) -0.0043(7)
Zn4 0.0380(8) 0.0332(9) 0.1102(16) 0.0028(10) 0.0082(9) 0.0044(7)
Zn5 0.0612(11) 0.0732(13) 0.0666(12) 0.0256(11) 0.0274(9) 0.0327(10)
Zn6 0.0382(8) 0.0523(10) 0.0548(10) 0.0125(9) 0.0035(7) 0.0058(7)
Zn7 0.0481(9) 0.0883(15) 0.0630(12) 0.0023(11) -0.0003(8) -0.0202(10)
Zn8 0.0305(7) 0.0555(11) 0.0698(11) 0.0118(9) 0.0066(7) -0.0009(7)
S1 0.0251(14) 0.0396(18) 0.0442(19) -0.0018(16) 0.0048(13) 0.0019(12)
S2 0.068(2) 0.042(2) 0.052(2) 0.0055(19) 0.0151(18) 0.0149(17)
S3 0.0447(19) 0.046(2) 0.075(3) 0.016(2) 0.0112(18) 0.0078(16)
S4 0.0371(17) 0.041(2) 0.055(2) -0.0091(17) 0.0026(15) 0.0001(14)
S5 0.0467(19) 0.041(2) 0.065(3) 0.0063(19) 0.0015(17) 0.0054(16)
S6 0.0412(17) 0.053(2) 0.060(2) -0.011(2) 0.0094(16) -0.0047(16)
S7 0.059(2) 0.061(3) 0.069(3) -0.024(2) 0.013(2) -0.0174(19)
S8 0.0392(18) 0.049(2) 0.086(3) -0.015(2) 0.0108(19) 0.0051(16)
S9 0.0400(19) 0.041(2) 0.115(4) 0.003(2) 0.011(2) -0.0061(16)
S10 0.0395(19) 0.074(3) 0.072(3) 0.026(2) 0.0191(18) 0.0136(18)
S11 0.046(2) 0.080(3) 0.069(3) 0.036(2) 0.0138(18) 0.0214(19)
S12 0.053(2) 0.085(3) 0.054(2) 0.012(2) -0.0048(18) -0.014(2)
S13 0.0359(18) 0.084(3) 0.073(3) 0.017(2) 0.0030(17) -0.0160(18)
S14 0.186(7) 0.150(6) 0.159(6) 0.080(5) 0.121(6) 0.123(6)
S15 0.163(6) 0.241(10) 0.088(4) 0.007(5) -0.040(4) -0.122(7)

loop_
_atom_type_symbol
_atom_type_description
_atom_type_scat_dispersion_real
_atom_type_scat_dispersion_imag
_atom_type_scat_source
C C 0.0033 0.0016 'International Tables Vol C Tables 4.2.6.8 and 6.1.1.4'
H H 0.0000 0.0000 'International Tables Vol C Tables 4.2.6.8 and 6.1.1.4'
N N 0.0061 0.0033 'International Tables Vol C Tables 4.2.6.8 and 6.1.1.4'
S S 0.1246 0.1234 'International Tables Vol C Tables 4.2.6.8 and 6.1.1.4'
Zn Zn 0.2839 1.4301 'International Tables Vol C Tables 4.2.6.8 and 6.1.1.4'

loop_
_geom_angle_atom_site_label_1
_geom_angle_atom_site_label_2
_geom_angle_atom_site_label_3
_geom_angle
_geom_angle_site_symmetry_1
_geom_angle_site_symmetry_3
S2 Zn1 S1 107.70(13) . .
S2 Zn1 S3 111.79(15) . .
S1 Zn1 S3 104.53(14) . .
S2 Zn1 S4 117.16(14) . .
S1 Zn1 S4 101.50(13) . .
S3 Zn1 S4 112.67(13) . .
N2 Zn2 S6 118.6(4) 2_545 .
N2 Zn2 S5 107.1(3) 2_545 .
S6 Zn2 S5 108.74(13) . .
N2 Zn2 S4 97.1(3) 2_545 .
S6 Zn2 S4 112.64(14) . .
S5 Zn2 S4 112.31(15) . .
S7 Zn3 S1 107.71(14) . .
S7 Zn3 S8 115.56(16) . .
S1 Zn3 S8 102.22(14) . .
S7 Zn3 S6 111.80(16) . .
S1 Zn3 S6 104.33(14) . .
S8 Zn3 S6 113.89(14) . .
N1 Zn4 S3 108.9(4) . .
N1 Zn4 S9 113.2(4) . .
S3 Zn4 S9 107.40(15) . .
N1 Zn4 S8 103.7(4) . .
S3 Zn4 S8 114.98(14) . .
S9 Zn4 S8 108.77(17) . .
S14 Zn5 S10 118.9(2) . .
S14 Zn5 S11 104.8(2) . .
S10 Zn5 S11 104.71(17) . .
S14 Zn5 S2 115.4(3) . .
S10 Zn5 S2 104.35(14) . .
S11 Zn5 S2 107.81(14) . .
S11 Zn6 S12 113.37(16) . .
S11 Zn6 S1 105.63(14) . .
S12 Zn6 S1 105.92(16) . .
S11 Zn6 S5 112.77(17) . .
S12 Zn6 S5 115.61(16) . .
S1 Zn6 S5 102.06(12) . .
S15 Zn7 S13 116.7(2) . .
S15 Zn7 S7 112.8(3) . .
S13 Zn7 S7 106.92(16) . .
S15 Zn7 S12 109.6(3) . .
S13 Zn7 S12 106.16(18) . .
S7 Zn7 S12 103.76(15) . .
S13 Zn8 S1 106.88(14) . .
S13 Zn8 S10 116.61(15) . .
S1 Zn8 S10 105.24(14) . .
S13 Zn8 S9 109.54(17) . .
S1 Zn8 S9 102.80(13) . .
S10 Zn8 S9 114.44(17) . .
Zn1 S1 Zn3 113.51(12) . .
Zn1 S1 Zn6 110.55(14) . .
Zn3 S1 Zn6 108.31(15) . .
Zn1 S1 Zn8 107.43(15) . .
Zn3 S1 Zn8 110.26(14) . .
Zn6 S1 Zn8 106.56(12) . .
C21 S2 Zn1 101.3(5) . .
C21 S2 Zn5 110.0(5) . .
Zn1 S2 Zn5 106.69(16) . .
C31 S3 Zn4 108.4(5) . .
C31 S3 Zn1 105.9(5) . .
Zn4 S3 Zn1 101.50(17) . .
C41 S4 Zn1 108.7(4) . .
C41 S4 Zn2 105.8(3) . .
Zn1 S4 Zn2 101.89(13) . .
C51 S5 Zn2 105.7(5) . .
C51 S5 Zn6 109.7(4) . .
Zn2 S5 Zn6 102.87(14) . .
C61 S6 Zn2 108.3(6) . .
C61 S6 Zn3 107.3(5) . .
Zn2 S6 Zn3 100.45(15) . .
C71 S7 Zn3 102.2(5) . .
C71 S7 Zn7 111.2(5) . .
Zn3 S7 Zn7 108.19(17) . .
C81 S8 Zn3 105.0(5) . .
C81 S8 Zn4 107.3(5) . .
Zn3 S8 Zn4 104.28(15) . .
C91 S9 Zn4 106.9(5) . .
C91 S9 Zn8 109.9(5) . .
Zn4 S9 Zn8 103.48(15) . .
C101 S10 Zn8 105.5(5) . .
C101 S10 Zn5 108.4(5) . .
Zn8 S10 Zn5 108.01(17) . .
C111 S11 Zn6 106.5(4) . .
C111 S11 Zn5 107.8(5) . .
Zn6 S11 Zn5 109.17(14) . .
C121 S12 Zn6 103.0(5) . .
C121 S12 Zn7 112.4(6) . .
Zn6 S12 Zn7 108.74(17) . .
C131 S13 Zn8 98.6(4) . .
C131 S13 Zn7 112.6(5) . .
Zn8 S13 Zn7 109.90(15) . .
C141 S14 Zn5 104.7(6) . .
C151 S15 Zn7 111.3(8) . .
C1 N1 C5 115.6(18) . .
C1 N1 Zn4 121.7(12) . .
C5 N1 Zn4 121.3(15) . .
C10 N2 C6 116.2(14) . .
C10 N2 Zn2 120.1(10) . 2
C6 N2 Zn2 119.4(11) . 2
N1 C1 C2 122.5(15) . .
C3 C2 C1 119.9(16) . .
C2 C3 C4 115.2(18) . .
C2 C3 C8 122.1(15) . .
C4 C3 C8 120.5(17) . .
C3 C4 C5 119(2) . .
N1 C5 C4 122(3) . .
N2 C6 C7 123.7(16) . .
C8 C7 C6 120.7(15) . .
C7 C8 C9 115.0(14) . .
C7 C8 C3 122.9(13) . .
C9 C8 C3 122.1(13) . .
C8 C9 C10 121.3(15) . .
N2 C10 C9 122.6(14) . .
C22 C21 C26 120.0 . .
C22 C21 S2 117.7(9) . .
C26 C21 S2 122.3(9) . .
C23 C22 C21 120.0 . .
C22 C23 C24 120.0 . .
C25 C24 C23 120.0 . .
C24 C25 C26 120.0 . .
C25 C26 C21 120.0 . .
C32 C31 C36 120.0 . .
C32 C31 S3 126.1(11) . .
C36 C31 S3 113.9(11) . .
C33 C32 C31 120.0 . .
C34 C33 C32 120.0 . .
C33 C34 C35 120.0 . .
C36 C35 C34 120.0 . .
C35 C36 C31 120.0 . .
C42 C41 C46 120.0 . .
C42 C41 S4 121.4(5) . .
C46 C41 S4 118.5(5) . .
C41 C42 C43 120.0 . .
C42 C43 C44 120.0 . .
C45 C44 C43 120.0 . .
C46 C45 C44 120.0 . .
C45 C46 C41 120.0 . .
C52 C51 C56 120.0 . .
C52 C51 S5 116.5(9) . .
C56 C51 S5 123.4(9) . .
C53 C52 C51 120.0 . .
C52 C53 C54 120.0 . .
C55 C54 C53 120.0 . .
C54 C55 C56 120.0 . .
C55 C56 C51 120.0 . .
C62 C61 C66 120.0 . .
C62 C61 S6 129.0(12) . .
C66 C61 S6 110.8(12) . .
C61 C62 C63 120.0 . .
C64 C63 C62 120.0 . .
C63 C64 C65 120.0 . .
C64 C65 C66 120.0 . .
C65 C66 C61 120.0 . .
C72 C71 C76 120.0 . .
C72 C71 S7 118.0(9) . .
C76 C71 S7 121.8(9) . .
C73 C72 C71 120.0 . .
C72 C73 C74 120.0 . .
C75 C74 C73 120.0 . .
C74 C75 C76 120.0 . .
C75 C76 C71 120.0 . .
C82 C81 C86 120.0 . .
C82 C81 S8 118.1(9) . .
C86 C81 S8 121.8(9) . .
C81 C82 C83 120.0 . .
C82 C83 C84 120.0 . .
C85 C84 C83 120.0 . .
C84 C85 C86 120.0 . .
C85 C86 C81 120.0 . .
C92 C91 C96 120.0 . .
C92 C91 S9 116.0(10) . .
C96 C91 S9 123.9(10) . .
C93 C92 C91 120.0 . .
C92 C93 C94 120.0 . .
C93 C94 C95 120.0 . .
C96 C95 C94 120.0 . .
C95 C96 C91 120.0 . .
C102 C101 C106 120.0 . .
C102 C101 S10 122.4(9) . .
C106 C101 S10 117.6(9) . .
C101 C102 C103 120.0 . .
C104 C103 C102 120.0 . .
C105 C104 C103 120.0 . .
C104 C105 C106 120.0 . .
C105 C106 C101 120.0 . .
C112 C111 C116 120.0 . .
C112 C111 S11 117.3(9) . .
C116 C111 S11 122.6(9) . .
C111 C112 C113 120.0 . .
C114 C113 C112 120.0 . .
C113 C114 C115 120.0 . .
C116 C115 C114 120.0 . .
C115 C116 C111 120.0 . .
C122 C121 C126 120.0 . .
C122 C121 S12 124.1(11) . .
C126 C121 S12 115.8(11) . .
C121 C122 C123 120.0 . .
C122 C123 C124 120.0 . .
C125 C124 C123 120.0 . .
C124 C125 C126 120.0 . .
C125 C126 C121 120.0 . .
C132 C131 C136 120.0 . .
C132 C131 S13 117.8(8) . .
C136 C131 S13 122.2(8) . .
C131 C132 C133 120.0 . .
C134 C133 C132 120.0 . .
C133 C134 C135 120.0 . .
C136 C135 C134 120.0 . .
C135 C136 C131 120.0 . .
C142 C141 C146 120.0 . .
C142 C141 S14 122.0(14) . .
C146 C141 S14 118.0(14) . .
C141 C142 C143 120.0 . .
C144 C143 C142 120.0 . .
C145 C144 C143 120.0 . .
C144 C145 C146 120.0 . .
C145 C146 C141 120.0 . .
C152 C151 C156 120.0 . .
C152 C151 S15 122.9(18) . .
C156 C151 S15 117.0(18) . .
C151 C152 C153 120.0 . .
C154 C153 C152 120.0 . .
C155 C154 C153 120.0 . .
C154 C155 C156 120.0 . .
C155 C156 C151 120.0 . .

loop_
_geom_bond_atom_site_label_1
_geom_bond_atom_site_label_2
_geom_bond_distance
_geom_bond_site_symmetry_2
Zn1 S2 2.310(4) .
Zn1 S1 2.335(3) .
Zn1 S3 2.350(4) .
Zn1 S4 2.354(4) .
Zn2 N2 2.031(11) 2_545
Zn2 S6 2.321(4) .
Zn2 S5 2.345(4) .
Zn2 S4 2.363(4) .
Zn3 S7 2.328(4) .
Zn3 S1 2.340(4) .
Zn3 S8 2.358(4) .
Zn3 S6 2.371(4) .
Zn4 N1 2.059(14) .
Zn4 S3 2.327(4) .
Zn4 S9 2.329(4) .
Zn4 S8 2.367(5) .
Zn5 S14 2.244(6) .
Zn5 S10 2.375(4) .
Zn5 S11 2.379(4) .
Zn5 S2 2.414(4) .
Zn6 S11 2.310(4) .
Zn6 S12 2.320(4) .
Zn6 S1 2.341(3) .
Zn6 S5 2.374(4) .
Zn7 S15 2.268(6) .
Zn7 S13 2.360(5) .
Zn7 S7 2.396(5) .
Zn7 S12 2.419(5) .
Zn8 S13 2.335(4) .
Zn8 S1 2.344(4) .
Zn8 S10 2.345(5) .
Zn8 S9 2.368(4) .
S2 C21 1.762(11) .
S3 C31 1.761(12) .
S4 C41 1.770(8) .
S5 C51 1.771(11) .
S6 C61 1.804(13) .
S7 C71 1.775(11) .
S8 C81 1.777(11) .
S9 C91 1.781(12) .
S10 C101 1.777(11) .
S11 C111 1.762(11) .
S12 C121 1.745(13) .
S13 C131 1.763(10) .
S14 C141 1.718(14) .
S15 C151 1.570(17) .
N1 C1 1.281(19) .
N1 C5 1.34(2) .
N2 C10 1.318(18) .
N2 C6 1.341(19) .
N2 Zn2 2.031(11) 2
C1 C2 1.45(2) .
C2 C3 1.337(19) .
C3 C4 1.40(3) .
C3 C8 1.435(19) .
C4 C5 1.41(3) .
C6 C7 1.40(2) .
C7 C8 1.373(19) .
C8 C9 1.378(18) .
C9 C10 1.41(2) .
C21 C22 1.3900 .
C21 C26 1.3900 .
C22 C23 1.3900 .
C23 C24 1.3900 .
C24 C25 1.3900 .
C25 C26 1.3900 .
C31 C32 1.3900 .
C31 C36 1.3900 .
C32 C33 1.3900 .
C33 C34 1.3900 .
C34 C35 1.3900 .
C35 C36 1.3900 .
C41 C42 1.3900 .
C41 C46 1.3900 .
C42 C43 1.3900 .
C43 C44 1.3900 .
C44 C45 1.3900 .
C45 C46 1.3900 .
C51 C52 1.3900 .
C51 C56 1.3900 .
C52 C53 1.3900 .
C53 C54 1.3900 .
C54 C55 1.3900 .
C55 C56 1.3900 .
C61 C62 1.3900 .
C61 C66 1.3900 .
C62 C63 1.3900 .
C63 C64 1.3900 .
C64 C65 1.3900 .
C65 C66 1.3900 .
C71 C72 1.3900 .
C71 C76 1.3900 .
C72 C73 1.3900 .
C73 C74 1.3900 .
C74 C75 1.3900 .
C75 C76 1.3900 .
C81 C82 1.3900 .
C81 C86 1.3900 .
C82 C83 1.3900 .
C83 C84 1.3900 .
C84 C85 1.3900 .
C85 C86 1.3900 .
C91 C92 1.3900 .
C91 C96 1.3900 .
C92 C93 1.3900 .
C93 C94 1.3900 .
C94 C95 1.3900 .
C95 C96 1.3900 .
C101 C102 1.3900 .
C101 C106 1.3900 .
C102 C103 1.3900 .
C103 C104 1.3900 .
C104 C105 1.3900 .
C105 C106 1.3900 .
C111 C112 1.3900 .
C111 C116 1.3900 .
C112 C113 1.3900 .
C113 C114 1.3900 .
C114 C115 1.3900 .
C115 C116 1.3900 .
C121 C122 1.3900 .
C121 C126 1.3900 .
C122 C123 1.3900 .
C123 C124 1.3900 .
C124 C125 1.3900 .
C125 C126 1.3900 .
C131 C132 1.3900 .
C131 C136 1.3900 .
C132 C133 1.3900 .
C133 C134 1.3900 .
C134 C135 1.3900 .
C135 C136 1.3900 .
C141 C142 1.3900 .
C141 C146 1.3900 .
C142 C143 1.3900 .
C143 C144 1.3900 .
C144 C145 1.3900 .
C145 C146 1.3900 .
C151 C152 1.3900 .
C151 C156 1.3900 .
C152 C153 1.3900 .
C153 C154 1.3900 .
C154 C155 1.3900 .
C155 C156 1.3900 .
